data_2022227
loop_
_publ_author_name
'Rodr\'iguez, Diego'
'Guerrero, Sergio Andr\'es'
'Palma, Alirio'
'Cobo, Justo'
'Glidewell, Christopher'

_publ_section_title
;
 4-Styrylquinolines from cyclocondensation reactions between
 (2-aminophenyl)chalcones and 1,3-diketones: crystal structures and
 regiochemistry
;
_journal_coeditor_code SK3755
_journal_issue 9
_journal_name_full 'Acta Crystallographica Section C'
_journal_page_first
;
;
_journal_paper_doi 10.1107/S2053229620010803
_journal_volume 76
_journal_year 2020
_chemical_formula_iupac 'C21 H16 F3 N O'
_chemical_formula_moiety 'C21 H16 F3 N O'
_chemical_formula_sum 'C21 H16 F3 N O'
_chemical_formula_weight 355.35
_chemical_name_common
;
(<i>E</i>)-3-Acetyl-2-methyl-4-[4-(trifluoromethyl)styryl]quinoline
;
_chemical_name_systematic
;
(<i>E</i>)-3-Acetyl-2-methyl-4-{2-[4-(trifluoromethyl)phenyl]ethenyl}quinoline
;
_space_group_crystal_system monoclinic
_space_group_IT_number 14
_space_group_name_Hall '-P 2ybc'
_space_group_name_H-M_alt 'P 1 21/c 1'
_atom_sites_solution_hydrogens geom
_atom_sites_solution_primary difmap
_audit_creation_method SHELXL-2014
_cell_angle_alpha 90
_cell_angle_beta 90.576(2)
_cell_angle_gamma 90
_cell_formula_units_Z 4
_cell_length_a 8.0822(4)
_cell_length_b 6.6567(4)
_cell_length_c 32.1024(17)
_cell_measurement_reflns_used 3961
_cell_measurement_temperature 100(2)
_cell_measurement_theta_max 27.511
_cell_measurement_theta_min 2.520
_cell_volume 1727.05(16)
_computing_cell_refinement
;
SAINT (Bruker, 2017)
;
_computing_data_collection
;
APEX3 (Bruker, 2018)
;
_computing_data_reduction
;
SAINT (Bruker, 2017)
;
_computing_molecular_graphics
;
PLATON (Spek, 2020)
;
_computing_publication_material
;
SHELXL2014 (Sheldrick, 2015b) and PLATON (Spek, 2020)
;
_computing_structure_refinement
;
SHELXL2014 (Sheldrick, 2015b)
;
_computing_structure_solution
;
SHELXT2014 (Sheldrick, 2015a)
;
_diffrn_ambient_temperature 100(2)
_diffrn_measured_fraction_theta_full 0.997
_diffrn_measured_fraction_theta_max 0.993
_diffrn_measurement_device_type 'Bruker D8 Venture'
_diffrn_measurement_method '\f and \w scans'
_diffrn_radiation_monochromator 'multilayer mirror'
_diffrn_radiation_type MoK\a
_diffrn_radiation_wavelength 0.71073
_diffrn_reflns_av_R_equivalents 0.0324
_diffrn_reflns_av_unetI/netI 0.0235
_diffrn_reflns_limit_h_max 10
_diffrn_reflns_limit_h_min -10
_diffrn_reflns_limit_k_max 8
_diffrn_reflns_limit_k_min -8
_diffrn_reflns_limit_l_max 40
_diffrn_reflns_limit_l_min -41
_diffrn_reflns_number 19648
_diffrn_reflns_theta_full 25.242
_diffrn_reflns_theta_max 27.511
_diffrn_reflns_theta_min 2.520
_diffrn_source 'INCOATEC high brilliance microfocus sealed tube'
_diffrn_standards_decay_% 0
_diffrn_standards_interval_count 0
_diffrn_standards_interval_time 0
_diffrn_standards_number 0
_exptl_absorpt_coefficient_mu 0.106
_exptl_absorpt_correction_T_max 0.994
_exptl_absorpt_correction_T_min 0.942
_exptl_absorpt_correction_type multi-scan
_exptl_absorpt_process_details
;
(SADABS; Bruker, 2016)
;
_exptl_crystal_colour colourless
_exptl_crystal_density_diffrn 1.367
_exptl_crystal_description needle
_exptl_crystal_F_000 736
_exptl_crystal_size_max 0.201
_exptl_crystal_size_mid 0.081
_exptl_crystal_size_min 0.061
_refine_diff_density_max 0.284
_refine_diff_density_min -0.230
_refine_ls_extinction_method none
_refine_ls_goodness_of_fit_ref 1.040
_refine_ls_hydrogen_treatment constr
_refine_ls_matrix_type full
_refine_ls_number_parameters 237
_refine_ls_number_reflns 3959
_refine_ls_number_restraints 0
_refine_ls_restrained_S_all 1.040
_refine_ls_R_factor_all 0.0501
_refine_ls_R_factor_gt 0.0413
_refine_ls_shift/su_max 0.000
_refine_ls_shift/su_mean 0.000
_refine_ls_structure_factor_coef Fsqd
_refine_ls_weighting_details 'w=1/[\s^2^(Fo^2^)+(0.0390P)^2^+0.8719P] where P=(Fo^2^+2Fc^2^)/3'
_refine_ls_weighting_scheme calc
_refine_ls_wR_factor_gt 0.0959
_refine_ls_wR_factor_ref 0.1008
_reflns_number_gt 3363
_reflns_number_total 3959
_reflns_threshold_expression 'I > 2\s(I)'
_cod_data_source_file sk3755sup1.cif
_cod_data_source_block III
_cod_original_sg_symbol_H-M 'P 21/c'
_cod_database_code 2022227
_shelx_space_group_comment
;
The symmetry employed for this shelxl refinement is uniquely defined
by the following loop, which should always be used as a source of
symmetry information in preference to the above space-group names.
They are only intended as comments.
;
_shelx_estimated_absorpt_t_min 0.979
_shelx_estimated_absorpt_t_max 0.994
_shelxl_version_number 2.014

loop_
_space_group_symop_operation_xyz
'x, y, z'
'-x, y+1/2, -z+1/2'
'-x, -y, -z'
'x, -y-1/2, z-1/2'

loop_
_atom_site_type_symbol
_atom_site_label
_atom_site_fract_x
_atom_site_fract_y
_atom_site_fract_z
_atom_site_U_iso_or_equiv
_atom_site_adp_type
_atom_site_calc_flag
_atom_site_occupancy
_atom_site_disorder_assembly
_atom_site_disorder_group
N N1 0.24277(14) 0.49703(17) 0.46953(3) 0.0222(2) Uani d 1 . .
C C2 0.37353(17) 0.40329(19) 0.45511(4) 0.0214(3) Uani d 1 . .
C C3 0.46663(16) 0.47574(19) 0.42048(4) 0.0198(3) Uani d 1 . .
C C4 0.41905(16) 0.65014(19) 0.40063(4) 0.0200(3) Uani d 1 . .
C C4A 0.27453(17) 0.7513(2) 0.41515(4) 0.0213(3) Uani d 1 . .
C C5 0.2095(2) 0.9254(2) 0.39603(5) 0.0312(3) Uani d 1 . .
H H5 0.2639 0.9819 0.3727 0.037 Uiso calc 1 . .
C C6 0.0690(2) 1.0136(3) 0.41073(5) 0.0382(4) Uani d 1 . .
H H6 0.0251 1.1291 0.3972 0.046 Uiso calc 1 . .
C C7 -0.01102(19) 0.9344(2) 0.44580(5) 0.0334(3) Uani d 1 . .
H H7 -0.1075 0.9982 0.4561 0.040 Uiso calc 1 . .
C C8 0.04868(17) 0.7666(2) 0.46520(4) 0.0263(3) Uani d 1 . .
H H8 -0.0056 0.7150 0.4890 0.032 Uiso calc 1 . .
C C8A 0.19136(16) 0.6693(2) 0.44989(4) 0.0207(3) Uani d 1 . .
C C21 0.42652(19) 0.2158(2) 0.47786(5) 0.0287(3) Uani d 1 . .
H H21A 0.3609 0.2007 0.5032 0.043 Uiso calc 1 . .
H H21B 0.5440 0.2258 0.4854 0.043 Uiso calc 1 . .
H H21C 0.4091 0.0988 0.4598 0.043 Uiso calc 1 . .
C C31 0.62124(18) 0.3660(2) 0.40773(4) 0.0248(3) Uani d 1 . .
O O31 0.61447(15) 0.20068(16) 0.39209(4) 0.0390(3) Uani d 1 . .
C C32 0.78127(18) 0.4677(2) 0.41812(5) 0.0320(3) Uani d 1 . .
H H32A 0.8021 0.4591 0.4482 0.048 Uiso calc 1 . .
H H32B 0.7752 0.6092 0.4098 0.048 Uiso calc 1 . .
H H32C 0.8714 0.4016 0.4032 0.048 Uiso calc 1 . .
C C41 0.50967(16) 0.7346(2) 0.36505(4) 0.0218(3) Uani d 1 . .
H H41 0.5375 0.8732 0.3659 0.026 Uiso calc 1 . .
C C42 0.55522(16) 0.6296(2) 0.33171(4) 0.0207(3) Uani d 1 . .
H H42 0.5279 0.4908 0.3311 0.025 Uiso calc 1 . .
C C421 0.64460(15) 0.7119(2) 0.29577(4) 0.0203(3) Uani d 1 . .
C C422 0.72004(17) 0.9002(2) 0.29629(4) 0.0245(3) Uani d 1 . .
H H422 0.7169 0.9796 0.3209 0.029 Uiso calc 1 . .
C C423 0.79950(17) 0.9730(2) 0.26140(4) 0.0258(3) Uani d 1 . .
H H423 0.8496 1.1021 0.2621 0.031 Uiso calc 1 . .
C C424 0.80597(16) 0.8576(2) 0.22548(4) 0.0236(3) Uani d 1 . .
C C425 0.73412(18) 0.6685(2) 0.22450(4) 0.0280(3) Uani d 1 . .
H H425 0.7395 0.5887 0.2000 0.034 Uiso calc 1 . .
C C426 0.65429(17) 0.5967(2) 0.25951(4) 0.0255(3) Uani d 1 . .
H H426 0.6054 0.4669 0.2588 0.031 Uiso calc 1 . .
C C427 0.89461(18) 0.9343(2) 0.18789(4) 0.0284(3) Uani d 1 . .
F F471 1.04888(11) 0.85971(18) 0.18484(3) 0.0461(3) Uani d 1 . .
F F472 0.90958(14) 1.13364(15) 0.18753(3) 0.0461(3) Uani d 1 . .
F F473 0.81762(11) 0.88303(14) 0.15231(2) 0.0328(2) Uani d 1 . .

loop_
_atom_site_aniso_label
_atom_site_aniso_U_11
_atom_site_aniso_U_22
_atom_site_aniso_U_33
_atom_site_aniso_U_12
_atom_site_aniso_U_13
_atom_site_aniso_U_23
N1 0.0276(6) 0.0200(6) 0.0190(5) -0.0029(4) 0.0008(4) 0.0013(4)
C2 0.0292(7) 0.0162(6) 0.0187(6) -0.0027(5) -0.0015(5) 0.0002(5)
C3 0.0263(6) 0.0155(6) 0.0177(6) -0.0003(5) 0.0004(5) -0.0025(5)
C4 0.0265(6) 0.0176(6) 0.0161(6) 0.0001(5) 0.0010(5) -0.0021(5)
C4A 0.0284(7) 0.0190(6) 0.0165(6) 0.0021(5) 0.0020(5) -0.0003(5)
C5 0.0418(8) 0.0288(8) 0.0234(7) 0.0117(6) 0.0097(6) 0.0084(6)
C6 0.0478(9) 0.0338(9) 0.0331(8) 0.0201(7) 0.0104(7) 0.0105(7)
C7 0.0337(8) 0.0350(8) 0.0315(8) 0.0112(7) 0.0099(6) 0.0015(7)
C8 0.0280(7) 0.0284(7) 0.0226(7) 0.0001(6) 0.0058(5) 0.0013(6)
C8A 0.0253(6) 0.0202(6) 0.0166(6) -0.0006(5) 0.0001(5) -0.0006(5)
C21 0.0404(8) 0.0206(7) 0.0250(7) 0.0020(6) 0.0012(6) 0.0056(6)
C31 0.0356(7) 0.0189(7) 0.0199(6) 0.0066(6) 0.0038(5) 0.0025(5)
O31 0.0541(7) 0.0205(5) 0.0426(7) 0.0076(5) 0.0088(5) -0.0074(5)
C32 0.0281(7) 0.0367(8) 0.0311(8) 0.0088(6) 0.0020(6) 0.0001(7)
C41 0.0267(6) 0.0177(6) 0.0210(6) 0.0024(5) 0.0029(5) 0.0013(5)
C42 0.0225(6) 0.0198(6) 0.0200(6) -0.0003(5) 0.0007(5) 0.0004(5)
C421 0.0191(6) 0.0234(7) 0.0185(6) 0.0024(5) 0.0006(5) -0.0004(5)
C422 0.0270(7) 0.0262(7) 0.0202(7) -0.0020(5) 0.0031(5) -0.0047(5)
C423 0.0265(7) 0.0253(7) 0.0256(7) -0.0042(5) 0.0023(5) -0.0005(6)
C424 0.0215(6) 0.0302(7) 0.0193(6) -0.0008(5) 0.0015(5) 0.0024(6)
C425 0.0333(7) 0.0326(8) 0.0182(7) -0.0035(6) 0.0038(5) -0.0052(6)
C426 0.0293(7) 0.0250(7) 0.0224(7) -0.0039(6) 0.0033(5) -0.0031(6)
C427 0.0276(7) 0.0349(8) 0.0226(7) -0.0008(6) 0.0027(5) 0.0038(6)
F471 0.0250(4) 0.0760(8) 0.0377(5) 0.0060(5) 0.0088(4) 0.0219(5)
F472 0.0679(7) 0.0365(5) 0.0341(5) -0.0151(5) 0.0131(5) 0.0051(4)
F473 0.0361(5) 0.0443(5) 0.0182(4) 0.0004(4) 0.0018(3) 0.0027(4)

loop_
_atom_type_symbol
_atom_type_description
_atom_type_scat_dispersion_real
_atom_type_scat_dispersion_imag
_atom_type_scat_source
C C 0.0033 0.0016 'International Tables Vol C Tables 4.2.6.8 and 6.1.1.4'
H H 0.0000 0.0000 'International Tables Vol C Tables 4.2.6.8 and 6.1.1.4'
N N 0.0061 0.0033 'International Tables Vol C Tables 4.2.6.8 and 6.1.1.4'
O O 0.0106 0.0060 'International Tables Vol C Tables 4.2.6.8 and 6.1.1.4'
F F 0.0171 0.0103 'International Tables Vol C Tables 4.2.6.8 and 6.1.1.4'

loop_
_geom_angle_atom_site_label_1
_geom_angle_atom_site_label_2
_geom_angle_atom_site_label_3
_geom_angle_site_symmetry_1
_geom_angle_site_symmetry_3
_geom_angle
_geom_angle_publ_flag
C2 N1 C8A . . 118.41(11) ?
N1 C2 C3 . . 122.93(12) ?
N1 C2 C21 . . 116.62(12) ?
C3 C2 C21 . . 120.42(12) ?
C4 C3 C2 . . 119.77(12) ?
C4 C3 C31 . . 120.76(12) ?
C2 C3 C31 . . 119.39(12) ?
C3 C4 C4A . . 118.13(12) ?
C3 C4 C41 . . 122.77(12) ?
C4A C4 C41 . . 119.10(12) ?
C5 C4A C8A . . 118.78(12) ?
C5 C4A C4 . . 123.17(12) ?
C8A C4A C4 . . 118.04(12) ?
C6 C5 C4A . . 120.67(14) ?
C6 C5 H5 . . 119.7 ?
C4A C5 H5 . . 119.7 ?
C5 C6 C7 . . 120.36(14) ?
C5 C6 H6 . . 119.8 ?
C7 C6 H6 . . 119.8 ?
C8 C7 C6 . . 120.60(14) ?
C8 C7 H7 . . 119.7 ?
C6 C7 H7 . . 119.7 ?
C7 C8 C8A . . 120.11(13) ?
C7 C8 H8 . . 119.9 ?
C8A C8 H8 . . 119.9 ?
N1 C8A C8 . . 117.86(12) ?
N1 C8A C4A . . 122.69(12) ?
C8 C8A C4A . . 119.44(12) ?
C2 C21 H21A . . 109.5 ?
C2 C21 H21B . . 109.5 ?
H21A C21 H21B . . 109.5 ?
C2 C21 H21C . . 109.5 ?
H21A C21 H21C . . 109.5 ?
H21B C21 H21C . . 109.5 ?
O31 C31 C32 . . 122.68(14) ?
O31 C31 C3 . . 121.26(14) ?
C32 C31 C3 . . 115.94(12) ?
C31 C32 H32A . . 109.5 ?
C31 C32 H32B . . 109.5 ?
H32A C32 H32B . . 109.5 ?
C31 C32 H32C . . 109.5 ?
H32A C32 H32C . . 109.5 ?
H32B C32 H32C . . 109.5 ?
C42 C41 C4 . . 124.41(12) ?
C42 C41 H41 . . 117.8 ?
C4 C41 H41 . . 117.8 ?
C41 C42 C421 . . 125.11(13) ?
C41 C42 H42 . . 117.4 ?
C421 C42 H42 . . 117.4 ?
C422 C421 C426 . . 118.39(12) ?
C422 C421 C42 . . 122.90(12) ?
C426 C421 C42 . . 118.72(12) ?
C423 C422 C421 . . 120.76(13) ?
C423 C422 H422 . . 119.6 ?
C421 C422 H422 . . 119.6 ?
C422 C423 C424 . . 120.03(13) ?
C422 C423 H423 . . 120.0 ?
C424 C423 H423 . . 120.0 ?
C425 C424 C423 . . 120.15(13) ?
C425 C424 C427 . . 119.64(13) ?
C423 C424 C427 . . 120.19(13) ?
C424 C425 C426 . . 119.55(13) ?
C424 C425 H425 . . 120.2 ?
C426 C425 H425 . . 120.2 ?
C425 C426 C421 . . 121.10(13) ?
C425 C426 H426 . . 119.5 ?
C421 C426 H426 . . 119.5 ?
F472 C427 F473 . . 106.72(12) ?
F472 C427 F471 . . 106.39(13) ?
F473 C427 F471 . . 105.47(12) ?
F472 C427 C424 . . 112.97(13) ?
F473 C427 C424 . . 112.21(12) ?
F471 C427 C424 . . 112.54(12) ?

loop_
_geom_bond_atom_site_label_1
_geom_bond_atom_site_label_2
_geom_bond_site_symmetry_2
_geom_bond_distance
_geom_bond_publ_flag
N1 C2 . 1.3154(18) ?
N1 C8A . 1.3710(17) ?
C2 C3 . 1.4324(18) ?
C2 C21 . 1.5062(18) ?
C3 C4 . 1.3772(18) ?
C3 C31 . 1.5077(18) ?
C4 C4A . 1.4304(18) ?
C4 C41 . 1.4746(18) ?
C4A C5 . 1.4102(19) ?
C4A C8A . 1.4175(18) ?
C5 C6 . 1.367(2) ?
C5 H5 . 0.9500 ?
C6 C7 . 1.407(2) ?
C6 H6 . 0.9500 ?
C7 C8 . 1.365(2) ?
C7 H7 . 0.9500 ?
C8 C8A . 1.4151(19) ?
C8 H8 . 0.9500 ?
C21 H21A . 0.9800 ?
C21 H21B . 0.9800 ?
C21 H21C . 0.9800 ?
C31 O31 . 1.2105(18) ?
C31 C32 . 1.495(2) ?
C32 H32A . 0.9800 ?
C32 H32B . 0.9800 ?
C32 H32C . 0.9800 ?
C41 C42 . 1.3335(18) ?
C41 H41 . 0.9500 ?
C42 C421 . 1.4729(18) ?
C42 H42 . 0.9500 ?
C421 C422 . 1.3942(19) ?
C421 C426 . 1.3969(19) ?
C422 C423 . 1.3843(19) ?
C422 H422 . 0.9500 ?
C423 C424 . 1.387(2) ?
C423 H423 . 0.9500 ?
C424 C425 . 1.386(2) ?
C424 C427 . 1.4991(19) ?
C425 C426 . 1.3866(19) ?
C425 H425 . 0.9500 ?
C426 H426 . 0.9500 ?
C427 F472 . 1.3326(18) ?
C427 F473 . 1.3392(17) ?
C427 F471 . 1.3465(17) ?

loop_
_geom_hbond_atom_site_label_D
_geom_hbond_atom_site_label_H
_geom_hbond_atom_site_label_A
_geom_hbond_site_symmetry_A
_geom_hbond_distance_DH
_geom_hbond_distance_HA
_geom_hbond_distance_DA
_geom_hbond_angle_DHA
_geom_hbond_publ_flag
C41 H41 O31 1_565 0.95 2.42 3.3290(17) 161 no
C426 H426 Cg3 2_645 0.95 3.00 3.7621(15) 138 no

loop_
_geom_torsion_atom_site_label_1
_geom_torsion_atom_site_label_2
_geom_torsion_atom_site_label_3
_geom_torsion_atom_site_label_4
_geom_torsion_site_symmetry_1
_geom_torsion_site_symmetry_2
_geom_torsion_site_symmetry_3
_geom_torsion_site_symmetry_4
_geom_torsion
_geom_torsion_publ_flag
C8A N1 C2 C3 . . . . 1.51(19) ?
C8A N1 C2 C21 . . . . 179.47(12) ?
N1 C2 C3 C4 . . . . -0.5(2) ?
C21 C2 C3 C4 . . . . -178.38(12) ?
N1 C2 C3 C31 . . . . 176.10(12) ?
C21 C2 C3 C31 . . . . -1.78(19) ?
C2 C3 C4 C4A . . . . -1.18(19) ?
C31 C3 C4 C4A . . . . -177.74(12) ?
C2 C3 C4 C41 . . . . 179.44(12) ?
C31 C3 C4 C41 . . . . 2.9(2) ?
C3 C4 C4A C5 . . . . -176.83(13) ?
C41 C4 C4A C5 . . . . 2.6(2) ?
C3 C4 C4A C8A . . . . 1.77(19) ?
C41 C4 C4A C8A . . . . -178.83(12) ?
C8A C4A C5 C6 . . . . 0.1(2) ?
C4 C4A C5 C6 . . . . 178.67(15) ?
C4A C5 C6 C7 . . . . 1.4(3) ?
C5 C6 C7 C8 . . . . -1.1(3) ?
C6 C7 C8 C8A . . . . -0.6(2) ?
C2 N1 C8A C8 . . . . 178.81(12) ?
C2 N1 C8A C4A . . . . -0.84(19) ?
C7 C8 C8A N1 . . . . -177.60(14) ?
C7 C8 C8A C4A . . . . 2.1(2) ?
C5 C4A C8A N1 . . . . 177.86(13) ?
C4 C4A C8A N1 . . . . -0.8(2) ?
C5 C4A C8A C8 . . . . -1.8(2) ?
C4 C4A C8A C8 . . . . 179.55(12) ?
C4 C3 C31 O31 . . . . -113.91(16) ?
C2 C3 C31 O31 . . . . 69.52(18) ?
C4 C3 C31 C32 . . . . 69.90(17) ?
C2 C3 C31 C32 . . . . -106.67(15) ?
C3 C4 C41 C42 . . . . 49.0(2) ?
C4A C4 C41 C42 . . . . -130.33(14) ?
C4 C41 C42 C421 . . . . 179.51(12) ?
C41 C42 C421 C422 . . . . 13.0(2) ?
C41 C42 C421 C426 . . . . -166.89(13) ?
C426 C421 C422 C423 . . . . 1.4(2) ?
C42 C421 C422 C423 . . . . -178.54(13) ?
C421 C422 C423 C424 . . . . -0.5(2) ?
C422 C423 C424 C425 . . . . -0.5(2) ?
C422 C423 C424 C427 . . . . -178.86(13) ?
C423 C424 C425 C426 . . . . 0.7(2) ?
C427 C424 C425 C426 . . . . 179.06(13) ?
C424 C425 C426 C421 . . . . 0.2(2) ?
C422 C421 C426 C425 . . . . -1.2(2) ?
C42 C421 C426 C425 . . . . 178.73(13) ?
C425 C424 C427 F472 . . . . 159.37(13) ?
C423 C424 C427 F472 . . . . -22.27(19) ?
C425 C424 C427 F473 . . . . 38.67(19) ?
C423 C424 C427 F473 . . . . -142.98(13) ?
C425 C424 C427 F471 . . . . -80.11(17) ?
C423 C424 C427 F471 . . . . 98.24(16) ?

_cod_database_fobs_code 2022227
